data_4133327
loop_
_publ_author_name
'Chi, Xiaodong'
'Peters, Gretchen M.'
'Brockman, Chandler'
'Lynch, Vincent M.'
'Sessler, Jonathan L.'

_publ_section_title
;
 Controlling Structure Beyond the Initial Coordination Sphere:
 Complexation-Induced Reversed Micelle Formation in
 Calix[4]pyrrole-Containing Diblock Copolymers.
;
_journal_issue 41
_journal_name_full 'Journal of the American Chemical Society'
_journal_page_first 13219
_journal_page_last 13222
_journal_paper_doi 10.1021/jacs.8b09620
_journal_volume 140
_journal_year 2018
_chemical_formula_moiety 'C51 H54 N4 O6, C3 H6 O'
_chemical_formula_sum 'C54 H60 N4 O7'
_chemical_formula_weight 877.06
_space_group_crystal_system monoclinic
_space_group_IT_number 14
_space_group_name_Hall '-P 2ybc'
_space_group_name_H-M_alt 'P 1 21/c 1'
_atom_sites_solution_hydrogens mixed
_audit_creation_method SHELXL-2016/6
_cell_angle_alpha 90
_cell_angle_beta 111.445(9)
_cell_angle_gamma 90
_cell_formula_units_Z 4
_cell_length_a 14.248(2)
_cell_length_b 18.850(3)
_cell_length_c 18.471(2)
_cell_measurement_reflns_used 10910
_cell_measurement_temperature 100(2)
_cell_measurement_theta_max 27.5
_cell_measurement_theta_min 3.0
_cell_volume 4617.4(11)
_computing_cell_refinement 'CrystalClear (Rigaku Inc., 2008)'
_computing_data_collection 'CrystalClear (Rigaku Inc., 2008)'
_computing_data_reduction 'CrystalClear (Rigaku Inc., 2008)'
_computing_molecular_graphics 'XP SHELXTL/PC, Siemens Analytical'
_computing_publication_material 'XP SHELXTL/PC, Siemens Analytical'
_computing_structure_refinement 'SHELXL-2016/6 (Sheldrick, 2015)'
_computing_structure_solution
;

Sir2004.  Burla M.C., Caliandro, R., Camalli M., Carrozzini, B., Cascarano G.L., 
De Caro, L., Giacovazzo C., Polidori G., Spagna R. 
;
_diffrn_ambient_temperature 100(2)
_diffrn_measured_fraction_theta_full 0.998
_diffrn_measured_fraction_theta_max 0.998
_diffrn_measurement_device_type 'Rigaku AFC-12 with Saturn 724+ CCD'
_diffrn_measurement_method \w-scans
_diffrn_radiation_type MoK\a
_diffrn_radiation_wavelength 0.71073
_diffrn_reflns_av_R_equivalents 0.1154
_diffrn_reflns_av_unetI/netI 0.1169
_diffrn_reflns_Laue_measured_fraction_full 0.998
_diffrn_reflns_Laue_measured_fraction_max 0.998
_diffrn_reflns_limit_h_max 18
_diffrn_reflns_limit_h_min -18
_diffrn_reflns_limit_k_max 24
_diffrn_reflns_limit_k_min -24
_diffrn_reflns_limit_l_max 23
_diffrn_reflns_limit_l_min -22
_diffrn_reflns_number 69557
_diffrn_reflns_point_group_measured_fraction_full 0.998
_diffrn_reflns_point_group_measured_fraction_max 0.998
_diffrn_reflns_theta_full 25.242
_diffrn_reflns_theta_max 27.483
_diffrn_reflns_theta_min 3.057
_diffrn_source 'sealed fine-focus tube'
_exptl_absorpt_coefficient_mu 0.084
_exptl_absorpt_correction_T_max 1.00
_exptl_absorpt_correction_T_min 0.602
_exptl_absorpt_correction_type multi-scan
_exptl_crystal_colour 'pale yellow'
_exptl_crystal_density_diffrn 1.262
_exptl_crystal_description prism
_exptl_crystal_F_000 1872
_exptl_crystal_size_max 0.240
_exptl_crystal_size_mid 0.180
_exptl_crystal_size_min 0.080
_refine_diff_density_max 0.500
_refine_diff_density_min -0.203
_refine_diff_density_rms 0.048
_refine_ls_extinction_method none
_refine_ls_goodness_of_fit_ref 1.019
_refine_ls_hydrogen_treatment mixed
_refine_ls_matrix_type full
_refine_ls_number_parameters 792
_refine_ls_number_reflns 10578
_refine_ls_number_restraints 1162
_refine_ls_restrained_S_all 0.983
_refine_ls_R_factor_all 0.1846
_refine_ls_R_factor_gt 0.0884
_refine_ls_shift/su_max 0.004
_refine_ls_shift/su_mean 0.000
_refine_ls_structure_factor_coef Fsqd
_refine_ls_weighting_details 'w=1/[\s^2^(Fo^2^)+(0.0879P)^2^] where P=(Fo^2^+2Fc^2^)/3'
_refine_ls_weighting_scheme calc
_refine_ls_wR_factor_gt 0.1672
_refine_ls_wR_factor_ref 0.2039
_reflns_Friedel_coverage 0.000
_reflns_number_gt 5238
_reflns_number_total 10578
_reflns_threshold_expression 'I > 2\s(I)'
_cod_data_source_file ja8b09620_si_002.cif
_cod_data_source_block shelx
_cod_original_cell_volume 4617.3(11)
_cod_original_sg_symbol_H-M 'P 21/c'
_cod_database_code 4133327
_shelx_shelxl_version_number 2016/6
_shelx_space_group_comment
;
The symmetry employed for this shelxl refinement is uniquely defined
by the following loop, which should always be used as a source of
symmetry information in preference to the above space-group names.
They are only intended as comments.
;
_shelx_estimated_absorpt_t_min 0.980
_shelx_estimated_absorpt_t_max 0.993

loop_
_space_group_symop_operation_xyz
'x, y, z'
'-x, y+1/2, -z+1/2'
'-x, -y, -z'
'x, -y-1/2, z-1/2'

loop_
_atom_site_label
_atom_site_type_symbol
_atom_site_fract_x
_atom_site_fract_y
_atom_site_fract_z
_atom_site_U_iso_or_equiv
_atom_site_adp_type
_atom_site_occupancy
_atom_site_site_symmetry_order
_atom_site_calc_flag
_atom_site_refinement_flags_posn
_atom_site_refinement_flags_adp
_atom_site_refinement_flags_occupancy
_atom_site_disorder_assembly
_atom_site_disorder_group
C1 C 0.6093(3) 0.61843(17) 0.05865(19) 0.0379(8) Uani 1 1 d . U . . .
C2 C 0.6346(3) 0.58915(18) 0.0009(2) 0.0441(9) Uani 1 1 d . U . . .
H2 H 0.588157 0.573064 -0.047737 0.053 Uiso 1 1 calc R U . . .
C3 C 0.7408(3) 0.58644(18) 0.0247(2) 0.0464(9) Uani 1 1 d . U . . .
H3 H 0.777881 0.568596 -0.004917 0.056 Uiso 1 1 calc R U . . .
C4 C 0.7804(3) 0.61412(18) 0.0979(2) 0.0426(9) Uani 1 1 d . U . . .
C5 C 0.8868(3) 0.61716(18) 0.1561(2) 0.0414(8) Uani 1 1 d . U . . .
C6 C 0.9121(2) 0.69378(17) 0.18316(19) 0.0366(8) Uani 1 1 d . U . . .
C7 C 0.9479(3) 0.74769(19) 0.1515(2) 0.0448(9) Uani 1 1 d . U . . .
H7 H 0.966004 0.744398 0.106989 0.054 Uiso 1 1 calc R U . . .
C8 C 0.9534(3) 0.80947(19) 0.1964(2) 0.0463(9) Uani 1 1 d . U . . .
H8 H 0.976196 0.854788 0.187290 0.056 Uiso 1 1 calc R U . . .
C9 C 0.9204(2) 0.79266(17) 0.25501(19) 0.0354(8) Uani 1 1 d . U . . .
C10 C 0.9162(2) 0.83663(16) 0.32269(19) 0.0370(8) Uani 1 1 d . U . . .
C11 C 0.8121(2) 0.86727(16) 0.30699(17) 0.0323(8) Uani 1 1 d . U . . .
C12 C 0.7811(3) 0.93343(17) 0.31833(19) 0.0400(8) Uani 1 1 d . U . . .
H12 H 0.822732 0.974200 0.334662 0.048 Uiso 1 1 calc R U . . .
C13 C 0.6752(3) 0.93048(18) 0.30131(18) 0.0419(9) Uani 1 1 d . U . . .
H13 H 0.633666 0.969074 0.303903 0.050 Uiso 1 1 calc R U . . .
C14 C 0.6439(2) 0.86238(17) 0.28059(17) 0.0340(8) Uani 1 1 d . U . . .
C15 C 0.5444(2) 0.82453(17) 0.26483(18) 0.0367(8) Uani 1 1 d . U . . .
C16 C 0.5105(2) 0.79005(17) 0.18474(18) 0.0349(8) Uani 1 1 d . U . . .
C17 C 0.4553(2) 0.81620(19) 0.11236(19) 0.0417(9) Uani 1 1 d . U . . .
H17 H 0.427028 0.862389 0.101173 0.050 Uiso 1 1 calc R U . . .
C18 C 0.4480(2) 0.76194(19) 0.0569(2) 0.0406(8) Uani 1 1 d . U . . .
H18 H 0.413621 0.765665 0.002198 0.049 Uiso 1 1 calc R U . . .
C19 C 0.4984(2) 0.70407(18) 0.09538(18) 0.0348(8) Uani 1 1 d . U . . .
C20 C 0.5092(2) 0.63019(18) 0.06699(18) 0.0397(8) Uani 1 1 d . U . . .
C21 C 0.9597(3) 0.5932(2) 0.1158(2) 0.0513(10) Uani 1 1 d . U . . .
H21A H 0.943068 0.544702 0.096327 0.077 Uiso 1 1 calc R U . . .
H21B H 1.029221 0.594778 0.153320 0.077 Uiso 1 1 calc R U . . .
H21C H 0.952898 0.625126 0.072257 0.077 Uiso 1 1 calc R U . . .
C22 C 0.9921(3) 0.89804(19) 0.3374(2) 0.0528(10) Uani 1 1 d . U . . .
H22A H 0.971887 0.929282 0.291809 0.079 Uiso 1 1 calc R U . . .
H22B H 1.059467 0.878864 0.346598 0.079 Uiso 1 1 calc R U . . .
H22C H 0.993396 0.925087 0.383022 0.079 Uiso 1 1 calc R U . . .
C23 C 0.9463(3) 0.79134(18) 0.39734(19) 0.0432(9) Uani 1 1 d . U . . .
H23A H 0.951113 0.821757 0.441584 0.065 Uiso 1 1 calc R U . . .
H23B H 1.011696 0.768824 0.406741 0.065 Uiso 1 1 calc R U . . .
H23C H 0.895148 0.754673 0.391085 0.065 Uiso 1 1 calc R U . . .
C24 C 0.4638(3) 0.87877(19) 0.2659(2) 0.0481(9) Uani 1 1 d . U . . .
H24A H 0.485210 0.901684 0.317022 0.072 Uiso 1 1 calc R U . . .
H24B H 0.399516 0.854307 0.255658 0.072 Uiso 1 1 calc R U . . .
H24C H 0.455461 0.914744 0.225728 0.072 Uiso 1 1 calc R U . . .
C25 C 0.4256(3) 0.6191(2) -0.01343(19) 0.0500(10) Uani 1 1 d . U . . .
H25A H 0.434480 0.653048 -0.050568 0.075 Uiso 1 1 calc R U . . .
H25B H 0.359542 0.626493 -0.009432 0.075 Uiso 1 1 calc R U . . .
H25C H 0.429467 0.570653 -0.031410 0.075 Uiso 1 1 calc R U . . .
C26 C 0.4974(3) 0.57436(19) 0.1249(2) 0.0516(10) Uani 1 1 d . U . . .
H26A H 0.496035 0.526675 0.103432 0.077 Uiso 1 1 calc R U . . .
H26B H 0.434286 0.582998 0.133317 0.077 Uiso 1 1 calc R U . . .
H26C H 0.554328 0.578190 0.174564 0.077 Uiso 1 1 calc R U . . .
C41 C 0.6899(3) 0.54748(18) 0.61293(19) 0.0448(9) Uani 1 1 d . U . . .
H41A H 0.736637 0.551369 0.667718 0.054 Uiso 1 1 calc R U . . .
H41B H 0.624351 0.529590 0.612414 0.054 Uiso 1 1 calc R U . . .
C42 C 0.6761(3) 0.61888(18) 0.57439(18) 0.0424(9) Uani 1 1 d . U . . .
H42A H 0.661505 0.654900 0.607856 0.051 Uiso 1 1 calc R U . . .
H42B H 0.738641 0.632925 0.566533 0.051 Uiso 1 1 calc R U . . .
C43 C 0.5837(2) 0.67023(18) 0.44943(18) 0.0357(8) Uani 1 1 d . U . . .
C44 C 0.6511(2) 0.72528(17) 0.46094(18) 0.0344(8) Uani 1 1 d . U . . .
H44 H 0.705877 0.730148 0.509168 0.041 Uiso 1 1 calc R U . . .
C45 C 0.6382(2) 0.77395(17) 0.40094(18) 0.0354(8) Uani 1 1 d . U . . .
H45 H 0.685655 0.811334 0.408942 0.042 Uiso 1 1 calc R U . . .
C46 C 0.5578(2) 0.76943(17) 0.32954(18) 0.0338(8) Uani 1 1 d . U . . .
C47 C 0.4878(2) 0.71556(19) 0.32174(19) 0.0402(9) Uani 1 1 d . U . . .
H47 H 0.430017 0.712459 0.275176 0.048 Uiso 1 1 calc R U . . .
C48 C 0.5004(2) 0.6665(2) 0.38023(19) 0.0422(9) Uani 1 1 d . U . . .
H48 H 0.451890 0.630025 0.373130 0.051 Uiso 1 1 calc R U . . .
C52 C 0.7472(3) 0.60844(17) 0.3584(2) 0.0380(8) Uani 1 1 d . U . . .
C53 C 0.8351(3) 0.60911(19) 0.4343(2) 0.0489(9) Uani 1 1 d . U . . .
H53A H 0.893155 0.631412 0.427000 0.073 Uiso 1 1 calc R U . . .
H53B H 0.852341 0.560316 0.452686 0.073 Uiso 1 1 calc R U . . .
H53C H 0.817335 0.636042 0.472857 0.073 Uiso 1 1 calc R U . . .
C54 C 0.6685(3) 0.55221(18) 0.3487(2) 0.0482(9) Uani 1 1 d . U . . .
H54A H 0.602511 0.569914 0.314438 0.072 Uiso 1 1 calc R U . . .
H54B H 0.665816 0.540459 0.399652 0.072 Uiso 1 1 calc R U . . .
H54C H 0.685811 0.509638 0.325847 0.072 Uiso 1 1 calc R U . . .
N1 N 0.7000(2) 0.63383(15) 0.11808(19) 0.0440(8) Uani 1 1 d . U . . .
N2 N 0.89362(19) 0.72191(14) 0.24575(16) 0.0336(7) Uani 1 1 d . U . . .
N3 N 0.7280(2) 0.82474(15) 0.28310(16) 0.0345(7) Uani 1 1 d . U . . .
N4 N 0.5385(2) 0.72194(15) 0.17409(16) 0.0343(7) Uani 1 1 d . U . . .
C28 C 0.8325(3) 0.5081(2) 0.2119(2) 0.0481(10) Uani 1 1 d . U . . .
H28 H 0.780351 0.502350 0.162394 0.058 Uiso 1 1 calc R U . A 1
O1 O 0.9443(4) 0.4300(3) 0.4234(3) 0.0348(13) Uani 0.53 1 d . U P B 1
O2 O 0.7760(6) 0.4184(4) 0.4773(4) 0.0375(15) Uani 0.53 1 d . U P B 1
O5 O 0.7750(6) 0.2482(5) 0.7777(4) 0.0505(19) Uani 0.53 1 d . U P B 1
O6 O 0.7752(7) 0.3592(4) 0.8124(5) 0.0461(18) Uani 0.53 1 d . U P B 1
C27 C 0.9052(12) 0.5664(9) 0.2318(7) 0.024(2) Uani 0.53 1 d . U P B 1
C29 C 0.8512(7) 0.4558(5) 0.2826(5) 0.0242(18) Uani 0.53 1 d . U P B 1
H29 H 0.809287 0.415349 0.276507 0.029 Uiso 0.53 1 calc R U P B 1
C30 C 0.9297(6) 0.4687(6) 0.3548(5) 0.0310(18) Uani 0.53 1 d . U P B 1
C31 C 0.9916(9) 0.5252(8) 0.3656(6) 0.0283(19) Uani 0.53 1 d . U P B 1
H31 H 1.043832 0.532716 0.414721 0.034 Uiso 0.53 1 calc R U P B 1
C32 C 0.9789(11) 0.5720(10) 0.3056(6) 0.029(2) Uani 0.53 1 d . U P B 1
H32 H 1.024064 0.610994 0.315345 0.034 Uiso 0.53 1 calc R U P B 1
C33 C 0.8306(6) 0.3788(3) 0.3847(4) 0.0363(13) Uani 0.53 1 d . U P B 1
H33A H 0.770482 0.408713 0.359158 0.044 Uiso 0.53 1 calc R U P B 1
H33B H 0.835029 0.341337 0.348486 0.044 Uiso 0.53 1 calc R U P B 1
C34 C 0.8336(5) 0.3493(3) 0.4607(4) 0.0377(14) Uani 0.53 1 d . U P B 1
H34A H 0.902915 0.343266 0.499185 0.045 Uiso 0.53 1 calc R U P B 1
H34B H 0.794646 0.304783 0.455111 0.045 Uiso 0.53 1 calc R U P B 1
C35 C 0.7782(7) 0.3891(6) 0.5464(6) 0.0331(18) Uani 0.53 1 d . U P B 1
C36 C 0.8006(5) 0.3180(5) 0.5669(4) 0.0378(17) Uani 0.53 1 d . U P B 1
H36 H 0.817155 0.286894 0.532926 0.045 Uiso 0.53 1 calc R U P B 1
C37 C 0.7985(5) 0.2921(6) 0.6385(6) 0.0395(19) Uani 0.53 1 d . U P B 1
H37 H 0.813211 0.243853 0.653324 0.047 Uiso 0.53 1 calc R U P B 1
C38 C 0.7746(7) 0.3391(6) 0.6851(5) 0.0348(17) Uani 0.53 1 d . U P B 1
C39 C 0.7520(10) 0.4098(12) 0.6659(8) 0.035(2) Uani 0.53 1 d . U P B 1
H39 H 0.735740 0.441083 0.699902 0.042 Uiso 0.53 1 calc R U P B 1
C40 C 0.7539(11) 0.4334(13) 0.5943(8) 0.035(2) Uani 0.53 1 d . U P B 1
C49 C 0.7759(8) 0.3090(7) 0.7613(6) 0.045(2) Uani 0.53 1 d . U P B 1
C50 C 0.7794(9) 0.3365(5) 0.8878(5) 0.055(2) Uani 0.53 1 d . U P B 1
H50A H 0.829940 0.298151 0.907241 0.065 Uiso 0.53 1 calc R U P B 1
H50B H 0.712962 0.317516 0.883863 0.065 Uiso 0.53 1 calc R U P B 1
C51 C 0.8074(14) 0.3974(8) 0.9433(10) 0.065(3) Uani 0.53 1 d . U P B 1
H51A H 0.869990 0.418976 0.943326 0.097 Uiso 0.53 1 calc R U P B 1
H51B H 0.817314 0.380420 0.995762 0.097 Uiso 0.53 1 calc R U P B 1
H51C H 0.753279 0.432789 0.927337 0.097 Uiso 0.53 1 calc R U P B 1
O1A O 0.9046(5) 0.4326(4) 0.3960(4) 0.0307(14) Uani 0.47 1 d . U P B 2
O2A O 0.7975(7) 0.4010(4) 0.5008(5) 0.0386(17) Uani 0.47 1 d . U P B 2
O5A O 0.7762(8) 0.2628(6) 0.8119(5) 0.064(2) Uani 0.47 1 d . U P B 2
O6A O 0.7717(9) 0.3806(5) 0.8321(5) 0.056(2) Uani 0.47 1 d . U P B 2
C27A C 0.8918(14) 0.5637(12) 0.2123(8) 0.029(3) Uani 0.47 1 d . U P B 2
C29A C 0.8259(9) 0.4683(6) 0.2585(6) 0.034(2) Uani 0.47 1 d . U P B 2
H29A H 0.770992 0.436198 0.246870 0.040 Uiso 0.47 1 calc R U P B 2
C30A C 0.9028(8) 0.4702(6) 0.3324(6) 0.0268(18) Uani 0.47 1 d . U P B 2
C31A C 0.9783(11) 0.5240(9) 0.3440(7) 0.030(2) Uani 0.47 1 d . U P B 2
H31A H 1.032174 0.527729 0.392828 0.036 Uiso 0.47 1 calc R U P B 2
C32A C 0.9734(13) 0.5703(10) 0.2850(7) 0.024(2) Uani 0.47 1 d . U P B 2
H32A H 1.023414 0.605874 0.292643 0.029 Uiso 0.47 1 calc R U P B 2
C33A C 0.8920(6) 0.3647(4) 0.4213(5) 0.0351(15) Uani 0.47 1 d . U P B 2
H33C H 0.938270 0.355285 0.475316 0.042 Uiso 0.47 1 calc R U P B 2
H33D H 0.898924 0.327073 0.386211 0.042 Uiso 0.47 1 calc R U P B 2
C34A C 0.7854(6) 0.3747(4) 0.4152(5) 0.0366(15) Uani 0.47 1 d . U P B 2
H34C H 0.747263 0.329594 0.401914 0.044 Uiso 0.47 1 calc R U P B 2
H34D H 0.750688 0.410830 0.375554 0.044 Uiso 0.47 1 calc R U P B 2
C35A C 0.7841(9) 0.3772(7) 0.5689(6) 0.038(2) Uani 0.47 1 d . U P B 2
C36A C 0.8075(6) 0.3102(6) 0.6002(6) 0.038(2) Uani 0.47 1 d . U P B 2
H36A H 0.827660 0.274407 0.572685 0.046 Uiso 0.47 1 calc R U P B 2
C37A C 0.8016(7) 0.2948(7) 0.6725(5) 0.045(2) Uani 0.47 1 d . U P B 2
H37A H 0.817415 0.248537 0.693921 0.054 Uiso 0.47 1 calc R U P B 2
C38A C 0.7735(8) 0.3453(7) 0.7116(6) 0.0362(19) Uani 0.47 1 d . U P B 2
C39A C 0.7494(12) 0.4124(14) 0.6824(9) 0.036(2) Uani 0.47 1 d . U P B 2
H39A H 0.729832 0.446758 0.711818 0.043 Uiso 0.47 1 calc R U P B 2
C40A C 0.7527(13) 0.4317(14) 0.6104(9) 0.034(2) Uani 0.47 1 d . U P B 2
C49A C 0.7733(10) 0.3208(9) 0.7864(7) 0.045(2) Uani 0.47 1 d . U P B 2
C50A C 0.7863(11) 0.3583(7) 0.9138(7) 0.060(3) Uani 0.47 1 d . U P B 2
H50C H 0.724462 0.335528 0.915338 0.071 Uiso 0.47 1 calc R U P B 2
H50D H 0.843019 0.324383 0.933951 0.071 Uiso 0.47 1 calc R U P B 2
C51A C 0.8076(16) 0.4216(8) 0.9582(11) 0.064(4) Uani 0.47 1 d . U P B 2
H51D H 0.872407 0.440873 0.960130 0.095 Uiso 0.47 1 calc R U P B 2
H51E H 0.811098 0.411338 1.011109 0.095 Uiso 0.47 1 calc R U P B 2
H51F H 0.754190 0.456378 0.934030 0.095 Uiso 0.47 1 calc R U P B 2
O3 O 0.73054(17) 0.49914(12) 0.57130(13) 0.0439(6) Uani 1 1 d . U . . .
O4 O 0.59405(17) 0.61525(12) 0.50086(12) 0.0425(6) Uani 1 1 d . U . . .
O7 O 0.73834(18) 0.65062(11) 0.30523(13) 0.0433(6) Uani 1 1 d . U . . .
H3N H 0.725(2) 0.7814(17) 0.2758(17) 0.029(9) Uiso 1 1 d . . . . .
H1N H 0.702(3) 0.6503(18) 0.161(2) 0.048(11) Uiso 1 1 d . . . . .
H2N H 0.877(2) 0.6957(18) 0.2768(19) 0.047(11) Uiso 1 1 d . . . . .
H4N H 0.569(3) 0.690(2) 0.211(2) 0.066(13) Uiso 1 1 d . . . . .

loop_
_atom_site_aniso_label
_atom_site_aniso_U_11
_atom_site_aniso_U_22
_atom_site_aniso_U_33
_atom_site_aniso_U_23
_atom_site_aniso_U_13
_atom_site_aniso_U_12
C1 0.044(2) 0.0308(19) 0.0368(19) -0.0065(15) 0.0117(17) -0.0064(15)
C2 0.055(2) 0.034(2) 0.037(2) -0.0059(16) 0.0095(18) -0.0075(17)
C3 0.050(2) 0.040(2) 0.051(2) -0.0092(18) 0.0201(19) 0.0027(17)
C4 0.045(2) 0.035(2) 0.048(2) -0.0147(17) 0.0180(18) 0.0024(16)
C5 0.039(2) 0.036(2) 0.051(2) -0.0114(17) 0.0190(17) -0.0011(16)
C6 0.0336(19) 0.0360(19) 0.0407(19) -0.0040(16) 0.0141(16) 0.0024(15)
C7 0.051(2) 0.043(2) 0.050(2) 0.0001(18) 0.0308(19) -0.0020(17)
C8 0.053(2) 0.037(2) 0.058(2) 0.0012(18) 0.0300(19) -0.0102(17)
C9 0.0376(19) 0.0245(17) 0.045(2) -0.0020(15) 0.0164(16) -0.0022(14)
C10 0.041(2) 0.0260(17) 0.043(2) -0.0046(15) 0.0149(16) -0.0076(15)
C11 0.046(2) 0.0216(17) 0.0304(18) -0.0025(14) 0.0147(15) -0.0015(15)
C12 0.061(2) 0.0240(18) 0.0377(19) -0.0016(15) 0.0208(18) 0.0001(16)
C13 0.065(3) 0.0292(19) 0.0369(19) 0.0101(16) 0.0257(18) 0.0151(17)
C14 0.045(2) 0.0300(18) 0.0276(17) 0.0055(14) 0.0139(15) 0.0109(16)
C15 0.041(2) 0.0355(19) 0.0358(18) 0.0078(16) 0.0171(16) 0.0145(15)
C16 0.0329(19) 0.0373(19) 0.0357(19) 0.0051(16) 0.0141(15) 0.0065(15)
C17 0.042(2) 0.046(2) 0.039(2) 0.0137(17) 0.0174(17) 0.0149(16)
C18 0.036(2) 0.052(2) 0.0320(18) 0.0120(17) 0.0109(16) 0.0034(16)
C19 0.0320(18) 0.042(2) 0.0306(18) 0.0036(16) 0.0114(15) -0.0064(15)
C20 0.041(2) 0.041(2) 0.0320(18) -0.0029(16) 0.0069(16) -0.0114(16)
C21 0.054(2) 0.048(2) 0.059(2) -0.0077(19) 0.029(2) 0.0084(19)
C22 0.055(2) 0.041(2) 0.059(2) -0.0103(19) 0.017(2) -0.0098(19)
C23 0.048(2) 0.035(2) 0.043(2) -0.0040(17) 0.0123(17) 0.0012(17)
C24 0.047(2) 0.051(2) 0.043(2) 0.0074(18) 0.0115(17) 0.0243(18)
C25 0.048(2) 0.059(3) 0.040(2) -0.0079(19) 0.0129(18) -0.0137(19)
C26 0.064(3) 0.041(2) 0.044(2) 0.0005(18) 0.014(2) -0.0154(19)
C41 0.053(2) 0.046(2) 0.0348(19) 0.0013(17) 0.0162(17) 0.0037(18)
C42 0.056(2) 0.042(2) 0.0271(18) 0.0066(16) 0.0125(17) 0.0046(17)
C43 0.037(2) 0.041(2) 0.0338(19) 0.0087(16) 0.0184(16) 0.0080(16)
C44 0.0369(19) 0.0347(19) 0.0294(17) -0.0004(15) 0.0095(15) 0.0102(15)
C45 0.043(2) 0.0264(18) 0.0391(19) 0.0028(15) 0.0173(17) 0.0098(15)
C46 0.0346(19) 0.0353(19) 0.0346(19) 0.0055(15) 0.0163(16) 0.0110(15)
C47 0.0274(19) 0.058(2) 0.0347(19) 0.0088(17) 0.0113(15) 0.0090(17)
C48 0.0320(19) 0.056(2) 0.040(2) 0.0088(18) 0.0148(17) -0.0020(17)
C52 0.051(2) 0.0244(18) 0.046(2) -0.0031(16) 0.0255(18) 0.0061(16)
C53 0.057(2) 0.042(2) 0.048(2) -0.0002(18) 0.018(2) 0.0082(18)
C54 0.062(3) 0.039(2) 0.050(2) 0.0018(18) 0.028(2) -0.0007(18)
N1 0.0410(18) 0.0437(19) 0.0452(19) -0.0200(15) 0.0132(16) -0.0018(14)
N2 0.0350(16) 0.0257(16) 0.0418(17) 0.0004(13) 0.0161(14) -0.0014(12)
N3 0.0424(18) 0.0192(15) 0.0433(17) -0.0022(13) 0.0172(14) 0.0036(13)
N4 0.0374(16) 0.0332(17) 0.0314(16) 0.0042(14) 0.0113(13) 0.0039(13)
C28 0.047(2) 0.043(2) 0.064(3) -0.024(2) 0.032(2) -0.0100(18)
O1 0.036(3) 0.026(2) 0.042(3) 0.001(2) 0.014(2) -0.005(2)
O2 0.039(3) 0.038(3) 0.036(3) -0.009(2) 0.015(2) 0.003(2)
O5 0.041(3) 0.046(4) 0.055(5) 0.015(4) 0.006(4) -0.004(3)
O6 0.049(2) 0.045(4) 0.046(4) 0.011(3) 0.019(3) 0.006(3)
C27 0.029(4) 0.021(3) 0.023(5) -0.013(4) 0.011(4) 0.000(3)
C29 0.022(4) 0.016(3) 0.034(5) 0.002(3) 0.010(3) 0.000(3)
C30 0.032(4) 0.027(3) 0.032(4) -0.008(3) 0.009(3) -0.001(3)
C31 0.030(3) 0.026(3) 0.028(4) -0.002(3) 0.009(3) -0.002(3)
C32 0.030(3) 0.026(3) 0.028(5) -0.007(4) 0.008(4) 0.000(3)
C33 0.040(3) 0.030(3) 0.038(3) -0.003(3) 0.014(3) -0.006(3)
C34 0.040(3) 0.031(3) 0.041(3) 0.003(3) 0.013(3) 0.000(2)
C35 0.030(3) 0.036(3) 0.037(4) 0.002(3) 0.018(3) -0.005(2)
C36 0.035(3) 0.036(3) 0.041(4) -0.003(3) 0.012(3) -0.004(2)
C37 0.031(3) 0.040(3) 0.047(4) -0.001(4) 0.013(3) -0.005(2)
C38 0.028(3) 0.038(3) 0.042(4) -0.001(3) 0.016(3) 0.000(2)
C39 0.027(3) 0.040(3) 0.039(5) 0.003(4) 0.014(3) -0.001(3)
C40 0.030(3) 0.038(3) 0.035(5) -0.001(4) 0.011(3) -0.001(3)
C49 0.035(3) 0.049(4) 0.047(4) 0.003(3) 0.011(3) 0.002(3)
C50 0.063(3) 0.050(4) 0.052(4) 0.006(3) 0.023(3) -0.001(3)
C51 0.085(6) 0.061(8) 0.065(7) -0.016(6) 0.047(5) -0.018(7)
O1A 0.027(3) 0.027(2) 0.033(3) 0.002(3) 0.006(2) 0.002(3)
O2A 0.045(3) 0.035(3) 0.033(4) 0.001(3) 0.012(3) 0.010(3)
O5A 0.059(4) 0.072(6) 0.055(5) 0.023(5) 0.015(4) 0.000(4)
O6A 0.066(3) 0.056(4) 0.050(4) 0.007(3) 0.025(3) -0.010(3)
C27A 0.028(4) 0.030(4) 0.028(6) -0.011(5) 0.008(4) -0.001(3)
C29A 0.034(5) 0.029(4) 0.033(5) -0.001(4) 0.006(4) 0.000(3)
C30A 0.019(3) 0.024(3) 0.036(4) 0.003(3) 0.009(3) 0.001(3)
C31A 0.032(4) 0.027(3) 0.031(5) -0.002(4) 0.011(3) 0.002(3)
C32A 0.031(3) 0.024(3) 0.025(5) -0.005(4) 0.019(4) -0.002(3)
C33A 0.034(3) 0.031(3) 0.037(3) -0.004(3) 0.010(3) -0.003(3)
C34A 0.039(3) 0.034(3) 0.036(3) -0.007(3) 0.013(3) -0.004(3)
C35A 0.036(3) 0.039(4) 0.036(4) -0.001(3) 0.009(3) -0.001(3)
C36A 0.039(3) 0.040(3) 0.033(4) 0.004(4) 0.012(3) -0.003(3)
C37A 0.040(3) 0.048(3) 0.042(4) 0.002(4) 0.008(3) -0.004(3)
C38A 0.031(3) 0.042(3) 0.037(4) 0.009(3) 0.015(3) -0.005(3)
C39A 0.030(3) 0.041(3) 0.036(5) 0.000(4) 0.010(3) -0.001(3)
C40A 0.029(3) 0.036(3) 0.037(5) 0.001(4) 0.013(3) -0.002(3)
C49A 0.040(3) 0.048(4) 0.045(4) 0.007(4) 0.015(3) -0.002(3)
C50A 0.073(4) 0.057(5) 0.051(5) 0.006(4) 0.025(4) -0.014(4)
C51A 0.067(6) 0.056(8) 0.067(8) 0.001(7) 0.024(6) -0.001(7)
O3 0.0516(15) 0.0443(15) 0.0401(13) -0.0035(12) 0.0218(12) 0.0057(12)
O4 0.0461(14) 0.0460(15) 0.0349(13) 0.0074(11) 0.0140(11) 0.0012(11)
O7 0.0639(17) 0.0273(13) 0.0418(14) 0.0062(11) 0.0230(13) 0.0026(11)

loop_
_atom_type_symbol
_atom_type_description
_atom_type_scat_dispersion_real
_atom_type_scat_dispersion_imag
_atom_type_scat_source
C C 0.0033 0.0016 'International Tables Vol C Tables 4.2.6.8 and 6.1.1.4'
H H 0.0000 0.0000 'International Tables Vol C Tables 4.2.6.8 and 6.1.1.4'
N N 0.0061 0.0033 'International Tables Vol C Tables 4.2.6.8 and 6.1.1.4'
O O 0.0106 0.0060 'International Tables Vol C Tables 4.2.6.8 and 6.1.1.4'

loop_
_geom_angle_atom_site_label_1
_geom_angle_atom_site_label_2
_geom_angle_atom_site_label_3
_geom_angle
C2 C1 N1 105.6(3)
C2 C1 C20 132.2(3)
N1 C1 C20 122.1(3)
C1 C2 C3 109.3(3)
C1 C2 H2 125.3
C3 C2 H2 125.3
C4 C3 C2 107.5(3)
C4 C3 H3 126.2
C2 C3 H3 126.2
C3 C4 N1 106.7(3)
C3 C4 C5 131.7(3)
N1 C4 C5 121.1(3)
C27A C5 C4 105.1(8)
C27A C5 C6 119.1(7)
C4 C5 C6 109.0(3)
C27A C5 C21 106.2(8)
C4 C5 C21 108.8(3)
C6 C5 C21 108.2(3)
C4 C5 C27 113.2(6)
C6 C5 C27 109.2(6)
C21 C5 C27 108.3(6)
C7 C6 N2 106.8(3)
C7 C6 C5 130.3(3)
N2 C6 C5 122.8(3)
C6 C7 C8 108.2(3)
C6 C7 H7 125.9
C8 C7 H7 125.9
C9 C8 C7 108.1(3)
C9 C8 H8 125.9
C7 C8 H8 125.9
C8 C9 N2 106.6(3)
C8 C9 C10 130.9(3)
N2 C9 C10 122.5(3)
C11 C10 C9 112.3(3)
C11 C10 C22 108.8(3)
C9 C10 C22 108.6(3)
C11 C10 C23 108.3(2)
C9 C10 C23 110.6(3)
C22 C10 C23 108.1(3)
C12 C11 N3 106.8(3)
C12 C11 C10 131.8(3)
N3 C11 C10 121.1(3)
C11 C12 C13 107.8(3)
C11 C12 H12 126.1
C13 C12 H12 126.1
C14 C13 C12 108.0(3)
C14 C13 H13 126.0
C12 C13 H13 126.0
C13 C14 N3 106.5(3)
C13 C14 C15 133.0(3)
N3 C14 C15 120.3(3)
C14 C15 C16 109.2(2)
C14 C15 C46 109.1(3)
C16 C15 C46 111.8(3)
C14 C15 C24 109.5(3)
C16 C15 C24 108.7(3)
C46 C15 C24 108.5(2)
C17 C16 N4 106.7(3)
C17 C16 C15 131.2(3)
N4 C16 C15 122.0(3)
C16 C17 C18 108.0(3)
C16 C17 H17 126.0
C18 C17 H17 126.0
C19 C18 C17 108.3(3)
C19 C18 H18 125.8
C17 C18 H18 125.8
C18 C19 N4 106.8(3)
C18 C19 C20 131.2(3)
N4 C19 C20 121.8(3)
C1 C20 C19 113.0(3)
C1 C20 C25 108.0(3)
C19 C20 C25 108.5(3)
C1 C20 C26 108.4(3)
C19 C20 C26 109.5(3)
C25 C20 C26 109.4(3)
C5 C21 H21A 109.5
C5 C21 H21B 109.5
H21A C21 H21B 109.5
C5 C21 H21C 109.5
H21A C21 H21C 109.5
H21B C21 H21C 109.5
C10 C22 H22A 109.5
C10 C22 H22B 109.5
H22A C22 H22B 109.5
C10 C22 H22C 109.5
H22A C22 H22C 109.5
H22B C22 H22C 109.5
C10 C23 H23A 109.5
C10 C23 H23B 109.5
H23A C23 H23B 109.5
C10 C23 H23C 109.5
H23A C23 H23C 109.5
H23B C23 H23C 109.5
C15 C24 H24A 109.5
C15 C24 H24B 109.5
H24A C24 H24B 109.5
C15 C24 H24C 109.5
H24A C24 H24C 109.5
H24B C24 H24C 109.5
C20 C25 H25A 109.5
C20 C25 H25B 109.5
H25A C25 H25B 109.5
C20 C25 H25C 109.5
H25A C25 H25C 109.5
H25B C25 H25C 109.5
C20 C26 H26A 109.5
C20 C26 H26B 109.5
H26A C26 H26B 109.5
C20 C26 H26C 109.5
H26A C26 H26C 109.5
H26B C26 H26C 109.5
O3 C41 C42 108.8(3)
O3 C41 H41A 109.9
C42 C41 H41A 109.9
O3 C41 H41B 109.9
C42 C41 H41B 109.9
H41A C41 H41B 108.3
O4 C42 C41 109.1(3)
O4 C42 H42A 109.9
C41 C42 H42A 109.9
O4 C42 H42B 109.9
C41 C42 H42B 109.9
H42A C42 H42B 108.3
O4 C43 C44 124.6(3)
O4 C43 C48 115.9(3)
C44 C43 C48 119.5(3)
C43 C44 C45 119.3(3)
C43 C44 H44 120.3
C45 C44 H44 120.3
C44 C45 C46 122.2(3)
C44 C45 H45 118.9
C46 C45 H45 118.9
C47 C46 C45 116.8(3)
C47 C46 C15 122.0(3)
C45 C46 C15 121.1(3)
C48 C47 C46 121.5(3)
C48 C47 H47 119.3
C46 C47 H47 119.3
C47 C48 C43 120.5(3)
C47 C48 H48 119.7
C43 C48 H48 119.7
O7 C52 C53 123.1(3)
O7 C52 C54 120.3(3)
C53 C52 C54 116.6(3)
C52 C53 H53A 109.5
C52 C53 H53B 109.5
H53A C53 H53B 109.5
C52 C53 H53C 109.5
H53A C53 H53C 109.5
H53B C53 H53C 109.5
C52 C54 H54A 109.5
C52 C54 H54B 109.5
H54A C54 H54B 109.5
C52 C54 H54C 109.5
H54A C54 H54C 109.5
H54B C54 H54C 109.5
C4 N1 C1 110.8(3)
C4 N1 H1N 127(2)
C1 N1 H1N 122(2)
C9 N2 C6 110.2(3)
C9 N2 H2N 128(2)
C6 N2 H2N 122(2)
C11 N3 C14 110.8(3)
C11 N3 H3N 128(2)
C14 N3 H3N 121(2)
C16 N4 C19 110.1(3)
C16 N4 H4N 126(2)
C19 N4 H4N 123(2)
C29A C28 C27A 135.5(9)
C27 C28 C29 111.8(7)
C27 C28 H28 124.1
C29 C28 H28 124.1
C30 O1 C33 96.0(5)
C35 O2 C34 90.6(6)
C49 O6 C50 117.6(8)
C32 C27 C28 121.1(12)
C32 C27 C5 128.5(12)
C28 C27 C5 110.4(8)
C30 C29 C28 120.7(8)
C30 C29 H29 119.7
C28 C29 H29 119.7
C31 C30 O1 113.7(7)
C31 C30 C29 121.5(9)
O1 C30 C29 124.5(9)
C30 C31 C32 120.0(9)
C30 C31 H31 120.0
C32 C31 H31 120.0
C31 C32 C27 124.9(14)
C31 C32 H32 117.5
C27 C32 H32 117.5
C34 C33 O1 96.6(5)
C34 C33 H33A 112.4
O1 C33 H33A 112.4
C34 C33 H33B 112.4
O1 C33 H33B 112.4
H33A C33 H33B 110.0
C33 C34 O2 92.1(5)
C33 C34 H34A 113.3
O2 C34 H34A 113.3
C33 C34 H34B 113.3
O2 C34 H34B 113.3
H34A C34 H34B 110.6
C40 C35 O2 115.7(11)
C40 C35 C36 120.1(11)
O2 C35 C36 124.2(9)
C35 C36 C37 120.2(9)
C35 C36 H36 119.9
C37 C36 H36 119.9
C38 C37 C36 117.4(9)
C38 C37 H37 121.3
C36 C37 H37 121.3
C37 C38 C39 123.5(9)
C37 C38 C49 115.1(10)
C39 C38 C49 121.4(9)
C38 C39 C40 117.6(14)
C38 C39 H39 121.2
C40 C39 H39 121.2
O3 C40 C35 117.8(12)
O3 C40 C39 121.0(16)
C35 C40 C39 121.2(17)
O5 C49 O6 120.0(10)
O5 C49 C38 127.0(9)
O6 C49 C38 112.9(10)
O6 C50 C51 110.0(10)
O6 C50 H50A 109.7
C51 C50 H50A 109.7
O6 C50 H50B 109.7
C51 C50 H50B 109.7
H50A C50 H50B 108.2
C50 C51 H51A 109.5
C50 C51 H51B 109.5
H51A C51 H51B 109.5
C50 C51 H51C 109.5
H51A C51 H51C 109.5
H51B C51 H51C 109.5
C30A O1A C33A 143.2(8)
C35A O2A C34A 141.1(8)
C49A O6A C50A 110.4(10)
C28 C27A C32A 111.7(14)
C28 C27A C5 132.9(12)
C32A C27A C5 115.4(15)
C28 C29A C30A 117.1(11)
C28 C29A H29A 121.5
C30A C29A H29A 121.5
O1A C30A C29A 125.8(10)
O1A C30A C31A 117.6(9)
C29A C30A C31A 116.0(10)
C32A C31A C30A 120.8(10)
C32A C31A H31A 119.6
C30A C31A H31A 119.6
C31A C32A C27A 118.4(15)
C31A C32A H32A 120.8
C27A C32A H32A 120.8
O1A C33A C34A 96.3(7)
O1A C33A H33C 112.5
C34A C33A H33C 112.5
O1A C33A H33D 112.5
C34A C33A H33D 112.5
H33C C33A H33D 110.0
C33A C34A O2A 103.0(6)
C33A C34A H34C 111.2
O2A C34A H34C 111.2
C33A C34A H34D 111.2
O2A C34A H34D 111.2
H34C C34A H34D 109.1
C36A C35A O2A 125.0(11)
C36A C35A C40A 120.2(11)
O2A C35A C40A 114.5(12)
C35A C36A C37A 120.0(11)
C35A C36A H36A 120.0
C37A C36A H36A 120.0
C38A C37A C36A 120.1(11)
C38A C37A H37A 120.0
C36A C37A H37A 120.0
C37A C38A C39A 121.7(11)
C37A C38A C49A 112.9(11)
C39A C38A C49A 125.4(11)
C38A C39A C40A 121.7(17)
C38A C39A H39A 119.2
C40A C39A H39A 119.2
C39A C40A O3 129.1(19)
C39A C40A C35A 116.4(18)
O3 C40A C35A 114.5(12)
O5A C49A O6A 120.2(12)
O5A C49A C38A 131.1(12)
O6A C49A C38A 108.6(11)
C51A C50A O6A 105.4(12)
C51A C50A H50C 110.7
O6A C50A H50C 110.7
C51A C50A H50D 110.7
O6A C50A H50D 110.7
H50C C50A H50D 108.8
C50A C51A H51D 109.5
C50A C51A H51E 109.5
H51D C51A H51E 109.5
C50A C51A H51F 109.5
H51D C51A H51F 109.5
H51E C51A H51F 109.5
C40 O3 C41 121.8(8)
C40A O3 C41 110.3(9)
C43 O4 C42 117.5(3)

loop_
_geom_bond_atom_site_label_1
_geom_bond_atom_site_label_2
_geom_bond_distance
C1 C2 1.361(4)
C1 N1 1.386(4)
C1 C20 1.506(5)
C2 C3 1.414(5)
C2 H2 0.9500
C3 C4 1.364(5)
C3 H3 0.9500
C4 N1 1.379(4)
C4 C5 1.505(5)
C5 C27A 1.43(2)
C5 C6 1.528(4)
C5 C21 1.550(4)
C5 C27 1.634(17)
C6 C7 1.361(4)
C6 N2 1.382(4)
C7 C8 1.414(5)
C7 H7 0.9500
C8 C9 1.367(4)
C8 H8 0.9500
C9 N2 1.381(4)
C9 C10 1.519(4)
C10 C11 1.518(4)
C10 C22 1.539(4)
C10 C23 1.543(4)
C11 C12 1.364(4)
C11 N3 1.373(4)
C12 C13 1.426(5)
C12 H12 0.9500
C13 C14 1.367(4)
C13 H13 0.9500
C14 N3 1.378(4)
C14 C15 1.517(5)
C15 C16 1.524(4)
C15 C46 1.542(4)
C15 C24 1.543(4)
C16 C17 1.371(4)
C16 N4 1.380(4)
C17 C18 1.425(5)
C17 H17 0.9500
C18 C19 1.356(4)
C18 H18 0.9500
C19 N4 1.395(4)
C19 C20 1.516(5)
C20 C25 1.541(5)
C20 C26 1.553(5)
C21 H21A 0.9800
C21 H21B 0.9800
C21 H21C 0.9800
C22 H22A 0.9800
C22 H22B 0.9800
C22 H22C 0.9800
C23 H23A 0.9800
C23 H23B 0.9800
C23 H23C 0.9800
C24 H24A 0.9800
C24 H24B 0.9800
C24 H24C 0.9800
C25 H25A 0.9800
C25 H25B 0.9800
C25 H25C 0.9800
C26 H26A 0.9800
C26 H26B 0.9800
C26 H26C 0.9800
C41 O3 1.443(4)
C41 C42 1.502(5)
C41 H41A 0.9900
C41 H41B 0.9900
C42 O4 1.433(4)
C42 H42A 0.9900
C42 H42B 0.9900
C43 O4 1.377(4)
C43 C44 1.377(4)
C43 C48 1.392(4)
C44 C45 1.398(4)
C44 H44 0.9500
C45 C46 1.398(4)
C45 H45 0.9500
C46 C47 1.393(5)
C47 C48 1.383(4)
C47 H47 0.9500
C48 H48 0.9500
C52 O7 1.234(4)
C52 C53 1.501(5)
C52 C54 1.505(5)
C53 H53A 0.9800
C53 H53B 0.9800
C53 H53C 0.9800
C54 H54A 0.9800
C54 H54B 0.9800
C54 H54C 0.9800
N1 H1N 0.85(3)
N2 H2N 0.85(3)
N3 H3N 0.83(3)
N4 H4N 0.89(4)
C28 C29A 1.172(12)
C28 C27A 1.34(2)
C28 C27 1.462(18)
C28 C29 1.579(9)
C28 H28 0.9500
O1 C30 1.409(12)
O1 C33 1.794(9)
O2 C35 1.379(11)
O2 C34 1.628(10)
O5 C49 1.186(14)
O6 C49 1.340(11)
O6 C50 1.437(12)
C27 C32 1.388(13)
C29 C30 1.414(11)
C29 H29 0.9500
C30 C31 1.351(18)
C31 C32 1.376(17)
C31 H31 0.9500
C32 H32 0.9500
C33 C34 1.496(9)
C33 H33A 0.9900
C33 H33B 0.9900
C34 H34A 0.9900
C34 H34B 0.9900
C35 C40 1.35(2)
C35 C36 1.398(13)
C36 C37 1.420(11)
C36 H36 0.9500
C37 C38 1.362(12)
C37 H37 0.9500
C38 C39 1.39(2)
C38 C49 1.512(13)
C39 C40 1.405(18)
C39 H39 0.9500
C40 O3 1.31(2)
C50 C51 1.493(14)
C50 H50A 0.9900
C50 H50B 0.9900
C51 H51A 0.9800
C51 H51B 0.9800
C51 H51C 0.9800
O1A C30A 1.365(13)
O1A C33A 1.395(10)
O2A C35A 1.412(13)
O2A C34A 1.604(12)
O5A C49A 1.186(16)
O6A C49A 1.414(15)
O6A C50A 1.505(14)
C27A C32A 1.425(15)
C29A C30A 1.404(12)
C29A H29A 0.9500
C30A C31A 1.44(2)
C31A C32A 1.38(2)
C31A H31A 0.9500
C32A H32A 0.9500
C33A C34A 1.494(11)
C33A H33C 0.9900
C33A H33D 0.9900
C34A H34C 0.9900
C34A H34D 0.9900
C35A C36A 1.379(15)
C35A C40A 1.45(3)
C36A C37A 1.399(12)
C36A H36A 0.9500
C37A C38A 1.341(16)
C37A H37A 0.9500
C38A C39A 1.37(3)
C38A C49A 1.457(16)
C39A C40A 1.40(2)
C39A H39A 0.9500
C40A O3 1.44(3)
C50A C51A 1.417(17)
C50A H50C 0.9900
C50A H50D 0.9900
C51A H51D 0.9800
C51A H51E 0.9800
C51A H51F 0.9800

loop_
_geom_hbond_atom_site_label_D
_geom_hbond_atom_site_label_H
_geom_hbond_atom_site_label_A
_geom_hbond_distance_DH
_geom_hbond_distance_HA
_geom_hbond_distance_DA
_geom_hbond_angle_DHA
N1 H1N O7 0.85(3) 2.52(4) 3.312(4) 157(3)
N2 H2N O7 0.85(3) 2.38(3) 3.112(4) 144(3)
N3 H3N O7 0.83(3) 2.52(3) 3.304(4) 160(3)
N4 H4N O7 0.89(4) 2.52(4) 3.277(4) 143(3)

loop_
_geom_torsion_atom_site_label_1
_geom_torsion_atom_site_label_2
_geom_torsion_atom_site_label_3
_geom_torsion_atom_site_label_4
_geom_torsion
N1 C1 C2 C3 0.0(4)
C20 C1 C2 C3 -175.9(3)
C1 C2 C3 C4 0.3(4)
C2 C3 C4 N1 -0.5(4)
C2 C3 C4 C5 171.6(4)
C3 C4 C5 C27A -103.6(8)
N1 C4 C5 C27A 67.6(8)
C3 C4 C5 C6 127.7(4)
N1 C4 C5 C6 -61.1(4)
C3 C4 C5 C21 9.9(5)
N1 C4 C5 C21 -179.0(3)
C3 C4 C5 C27 -110.5(7)
N1 C4 C5 C27 60.6(7)
C27A C5 C6 C7 153.6(9)
C4 C5 C6 C7 -86.0(4)
C21 C5 C6 C7 32.2(5)
C27 C5 C6 C7 149.9(7)
C27A C5 C6 N2 -31.5(10)
C4 C5 C6 N2 89.0(4)
C21 C5 C6 N2 -152.8(3)
C27 C5 C6 N2 -35.1(7)
N2 C6 C7 C8 1.2(4)
C5 C6 C7 C8 176.8(3)
C6 C7 C8 C9 -0.3(4)
C7 C8 C9 N2 -0.8(4)
C7 C8 C9 C10 175.7(3)
C8 C9 C10 C11 98.8(4)
N2 C9 C10 C11 -85.1(4)
C8 C9 C10 C22 -21.6(5)
N2 C9 C10 C22 154.5(3)
C8 C9 C10 C23 -140.0(4)
N2 C9 C10 C23 36.0(4)
C9 C10 C11 C12 -134.6(3)
C22 C10 C11 C12 -14.3(5)
C23 C10 C11 C12 103.0(4)
C9 C10 C11 N3 52.1(4)
C22 C10 C11 N3 172.3(3)
C23 C10 C11 N3 -70.4(3)
N3 C11 C12 C13 0.5(3)
C10 C11 C12 C13 -173.6(3)
C11 C12 C13 C14 0.5(4)
C12 C13 C14 N3 -1.3(3)
C12 C13 C14 C15 172.3(3)
C13 C14 C15 C16 125.7(4)
N3 C14 C15 C16 -61.5(4)
C13 C14 C15 C46 -111.9(4)
N3 C14 C15 C46 60.9(4)
C13 C14 C15 C24 6.7(5)
N3 C14 C15 C24 179.5(3)
C14 C15 C16 C17 -87.0(4)
C46 C15 C16 C17 152.2(3)
C24 C15 C16 C17 32.5(5)
C14 C15 C16 N4 89.4(3)
C46 C15 C16 N4 -31.4(4)
C24 C15 C16 N4 -151.2(3)
N4 C16 C17 C18 1.4(3)
C15 C16 C17 C18 178.2(3)
C16 C17 C18 C19 -0.2(4)
C17 C18 C19 N4 -1.0(3)
C17 C18 C19 C20 175.1(3)
C2 C1 C20 C19 -133.7(4)
N1 C1 C20 C19 51.0(4)
C2 C1 C20 C25 -13.6(5)
N1 C1 C20 C25 171.0(3)
C2 C1 C20 C26 104.8(4)
N1 C1 C20 C26 -70.6(4)
C18 C19 C20 C1 102.2(4)
N4 C19 C20 C1 -82.1(3)
C18 C19 C20 C25 -17.5(4)
N4 C19 C20 C25 158.1(3)
C18 C19 C20 C26 -136.8(3)
N4 C19 C20 C26 38.8(4)
O3 C41 C42 O4 70.9(3)
O4 C43 C44 C45 173.2(3)
C48 C43 C44 C45 -4.0(4)
C43 C44 C45 C46 1.1(4)
C44 C45 C46 C47 2.7(4)
C44 C45 C46 C15 179.0(3)
C14 C15 C46 C47 -164.6(3)
C16 C15 C46 C47 -43.7(4)
C24 C15 C46 C47 76.2(4)
C14 C15 C46 C45 19.2(4)
C16 C15 C46 C45 140.1(3)
C24 C15 C46 C45 -100.0(3)
C45 C46 C47 C48 -3.6(4)
C15 C46 C47 C48 -179.9(3)
C46 C47 C48 C43 0.7(5)
O4 C43 C48 C47 -174.2(3)
C44 C43 C48 C47 3.2(5)
C3 C4 N1 C1 0.5(4)
C5 C4 N1 C1 -172.6(3)
C2 C1 N1 C4 -0.3(4)
C20 C1 N1 C4 176.1(3)
C8 C9 N2 C6 1.6(4)
C10 C9 N2 C6 -175.3(3)
C7 C6 N2 C9 -1.8(4)
C5 C6 N2 C9 -177.7(3)
C12 C11 N3 C14 -1.3(3)
C10 C11 N3 C14 173.5(3)
C13 C14 N3 C11 1.6(3)
C15 C14 N3 C11 -172.9(3)
C17 C16 N4 C19 -2.0(3)
C15 C16 N4 C19 -179.2(3)
C18 C19 N4 C16 1.9(3)
C20 C19 N4 C16 -174.7(3)
C29 C28 C27 C32 -0.7(11)
C29 C28 C27 C5 177.4(6)
C4 C5 C27 C32 -157.1(7)
C6 C5 C27 C32 -35.5(10)
C21 C5 C27 C32 82.2(9)
C4 C5 C27 C28 25.0(11)
C6 C5 C27 C28 146.6(7)
C21 C5 C27 C28 -95.7(9)
C27 C28 C29 C30 1.0(11)
C33 O1 C30 C31 166.7(5)
C33 O1 C30 C29 -6.5(8)
C28 C29 C30 C31 -0.7(6)
C28 C29 C30 O1 172.1(7)
O1 C30 C31 C32 -173.4(8)
C29 C30 C31 C32 0.1(3)
C30 C31 C32 C27 0.2(4)
C28 C27 C32 C31 0.2(7)
C5 C27 C32 C31 -177.5(11)
C30 O1 C33 C34 -168.4(6)
O1 C33 C34 O2 86.2(5)
C35 O2 C34 C33 178.9(6)
C34 O2 C35 C40 167.9(5)
C34 O2 C35 C36 -14.1(8)
C40 C35 C36 C37 -0.4(3)
O2 C35 C36 C37 -178.3(8)
C35 C36 C37 C38 -0.2(3)
C36 C37 C38 C39 0.4(6)
C36 C37 C38 C49 -178.7(7)
C37 C38 C39 C40 0.1(7)
C49 C38 C39 C40 179.1(8)
O2 C35 C40 O3 0.2(9)
C36 C35 C40 O3 -177.9(10)
O2 C35 C40 C39 179.1(8)
C36 C35 C40 C39 1.0(6)
C38 C39 C40 O3 178.0(11)
C38 C39 C40 C35 -0.8(7)
C50 O6 C49 O5 3.6(14)
C50 O6 C49 C38 -178.1(8)
C37 C38 C49 O5 -16.4(14)
C39 C38 C49 O5 164.5(10)
C37 C38 C49 O6 165.5(7)
C39 C38 C49 O6 -13.6(11)
C49 O6 C50 C51 163.9(11)
C29A C28 C27A C32A 9.1(19)
C29A C28 C27A C5 -168.7(10)
C4 C5 C27A C28 16.3(19)
C6 C5 C27A C28 138.7(14)
C21 C5 C27A C28 -99.0(17)
C4 C5 C27A C32A -161.4(6)
C6 C5 C27A C32A -39.0(11)
C21 C5 C27A C32A 83.3(8)
C27A C28 C29A C30A -9(2)
C33A O1A C30A C29A 49.4(15)
C33A O1A C30A C31A -140.1(10)
C28 C29A C30A O1A 174.3(10)
C28 C29A C30A C31A 3.6(8)
O1A C30A C31A C32A -171.4(9)
C29A C30A C31A C32A 0.1(3)
C30A C31A C32A C27A 0.1(4)
C28 C27A C32A C31A -3.4(7)
C5 C27A C32A C31A 174.9(13)
C30A O1A C33A C34A -98.1(11)
O1A C33A C34A O2A -92.4(7)
C35A O2A C34A C33A -107.4(13)
C34A O2A C35A C36A 40.0(16)
C34A O2A C35A C40A -146.4(11)
O2A C35A C36A C37A 172.9(9)
C40A C35A C36A C37A -0.4(3)
C35A C36A C37A C38A -0.3(3)
C36A C37A C38A C39A 0.5(6)
C36A C37A C38A C49A -178.8(9)
C37A C38A C39A C40A 0.0(8)
C49A C38A C39A C40A 179.2(10)
C38A C39A C40A O3 -179.7(13)
C38A C39A C40A C35A -0.6(7)
C36A C35A C40A C39A 0.8(5)
O2A C35A C40A C39A -173.2(9)
C36A C35A C40A O3 -180.0(11)
O2A C35A C40A O3 6.0(9)
C50A O6A C49A O5A 6.5(17)
C50A O6A C49A C38A -172.0(10)
C37A C38A C49A O5A -14.9(18)
C39A C38A C49A O5A 165.8(13)
C37A C38A C49A O6A 163.4(9)
C39A C38A C49A O6A -15.9(14)
C49A O6A C50A C51A 166.4(14)
C35 C40 O3 C41 171.0(5)
C39 C40 O3 C41 -7.8(10)
C39A C40A O3 C41 -7.0(11)
C35A C40A O3 C41 173.9(5)
C42 C41 O3 C40 177.2(7)
C42 C41 O3 C40A 175.2(7)
C44 C43 O4 C42 5.7(4)
C48 C43 O4 C42 -177.0(3)
C41 C42 O4 C43 -166.0(2)
